data_1545823
loop_
_publ_author_name
'Mir, Niyaz A.'
'Dubey, Ritesh'
'Desiraju, Gautam R.'

_publ_section_title
;
 Four- and five-component molecular solids: crystal engineering strategies
 based on structural inequivalence
;
_journal_issue 2
_journal_name_full IUCrJ
_journal_page_first 96
_journal_page_last 101
_journal_paper_doi 10.1107/S2052252515023945
_journal_volume 3
_journal_year 2016
_chemical_formula_sum 'C77 H77 N6 O6'
_chemical_formula_weight 1182.44
_chemical_name_systematic
;
 ?
;
_space_group_crystal_system triclinic
_space_group_IT_number 2
_space_group_name_Hall '-P 1'
_space_group_name_H-M_alt 'P -1'
_symmetry_space_group_name_Hall '-P 1'
_symmetry_space_group_name_H-M 'P -1'
_atom_sites_solution_hydrogens mixed
_cell_angle_alpha 92.7220(10)
_cell_angle_beta 92.9760(10)
_cell_angle_gamma 91.6260(10)
_cell_formula_units_Z 1
_cell_length_a 7.4914(3)
_cell_length_b 8.8265(4)
_cell_length_c 23.5830(10)
_cell_measurement_temperature 150(2)
_cell_volume 1554.77(11)
_computing_structure_refinement 'SHELXL-2013 (Sheldrick, 2013)'
_diffrn_ambient_temperature 150(2)
_diffrn_measured_fraction_theta_full 0.998
_diffrn_measured_fraction_theta_max 0.998
_diffrn_measurement_device_type 'CCD area detector'
_diffrn_measurement_method 'phi and omega scans'
_diffrn_radiation_type MoK\a
_diffrn_radiation_wavelength 0.71073
_diffrn_reflns_av_R_equivalents 0.0804
_diffrn_reflns_av_unetI/netI 0.0627
_diffrn_reflns_Laue_measured_fraction_full 0.998
_diffrn_reflns_Laue_measured_fraction_max 0.998
_diffrn_reflns_limit_h_max 9
_diffrn_reflns_limit_h_min -9
_diffrn_reflns_limit_k_max 10
_diffrn_reflns_limit_k_min -10
_diffrn_reflns_limit_l_max 29
_diffrn_reflns_limit_l_min -29
_diffrn_reflns_number 36300
_diffrn_reflns_point_group_measured_fraction_full 0.998
_diffrn_reflns_point_group_measured_fraction_max 0.998
_diffrn_reflns_theta_full 25.242
_diffrn_reflns_theta_max 25.996
_diffrn_reflns_theta_min 2.956
_diffrn_source 'sealed tube'
_exptl_absorpt_coefficient_mu 0.080
_exptl_absorpt_correction_T_max 0.983
_exptl_absorpt_correction_T_min 0.963
_exptl_absorpt_correction_type analytical
_exptl_absorpt_process_details 'Bruker, AXS, 2008'
_exptl_crystal_colour Colorless
_exptl_crystal_density_diffrn 1.263
_exptl_crystal_description Block
_exptl_crystal_F_000 629
_exptl_crystal_size_max 0.880
_exptl_crystal_size_mid 0.390
_exptl_crystal_size_min 0.220
_refine_diff_density_max 0.312
_refine_diff_density_min -0.302
_refine_diff_density_rms 0.062
_refine_ls_extinction_method none
_refine_ls_goodness_of_fit_ref 1.059
_refine_ls_hydrogen_treatment mixed
_refine_ls_matrix_type full
_refine_ls_number_parameters 433
_refine_ls_number_reflns 6096
_refine_ls_number_restraints 10
_refine_ls_restrained_S_all 1.059
_refine_ls_R_factor_all 0.0917
_refine_ls_R_factor_gt 0.0545
_refine_ls_shift/su_max 0.021
_refine_ls_shift/su_mean 0.000
_refine_ls_structure_factor_coef Fsqd
_refine_ls_weighting_details
;
 w=1/[\s^2^(Fo^2^)+(0.0955P)^2^]
 where P=(Fo^2^+2Fc^2^)/3
;
_refine_ls_weighting_scheme calc
_refine_ls_wR_factor_gt 0.1472
_refine_ls_wR_factor_ref 0.1641
_reflns_Friedel_coverage 0.000
_reflns_number_gt 4165
_reflns_number_total 6096
_reflns_threshold_expression 'I > 2\s(I)'
_cod_data_source_file hi5640.cif
_cod_data_source_block MRE_TMP_DPE-II_ANT
_cod_depositor_comments
;
The following automatic conversions were performed:

'_exptl_absorpt_correction_type' value 'Analytical' changed to
'analytical' according to
/home/data/users/saulius/crontab/automatic-downloads/rss-feeds/IUCr/lib/dictionaries/cif_core.dic
dictionary named 'cif_core.dic' version 2.4.2 from 2011-04-26.

Automatic conversion script
Id: cif_fix_values 4973 2017-02-22 13:04:09Z antanas 
;
_cod_database_code 1545823
_shelx_space_group_comment
;
The symmetry employed for this shelxl refinement is uniquely defined
by the following loop, which should always be used as a source of
symmetry information in preference to the above space-group names.
They are only intended as comments.
;
_shelx_estimated_absorpt_t_min 0.933
_shelx_estimated_absorpt_t_max 0.983
_shelxl_version_number 2013-2

loop_
_space_group_symop_operation_xyz
'x, y, z'
'-x, -y, -z'

loop_
_atom_site_label
_atom_site_type_symbol
_atom_site_fract_x
_atom_site_fract_y
_atom_site_fract_z
_atom_site_U_iso_or_equiv
_atom_site_adp_type
_atom_site_occupancy
_atom_site_site_symmetry_order
_atom_site_calc_flag
_atom_site_refinement_flags_posn
_atom_site_refinement_flags_adp
_atom_site_refinement_flags_occupancy
H22A H -0.564(3) 1.396(2) 0.0411(8) 0.025(5) Uiso 1 1 d . . .
H22B H -0.486(2) 1.567(2) 0.0570(8) 0.025(5) Uiso 1 1 d . . .
O1 O 0.57452(17) 0.71363(15) 0.17027(6) 0.0290(4) Uani 1 1 d . . .
H1 H 0.5497 0.6604 0.1976 0.044 Uiso 1 1 calc R U .
O2 O 0.34266(17) 1.10855(14) 0.06395(5) 0.0255(3) Uani 1 1 d . . .
H2 H 0.2525 1.1626 0.0609 0.038 Uiso 1 1 calc R U .
N1 N 0.4901(2) 0.53664(17) 0.26129(6) 0.0239(4) Uani 1 1 d . . .
N2 N 0.4740(2) 0.34175(17) 0.34810(6) 0.0237(4) Uani 1 1 d . . .
N3 N 0.0529(2) 1.29792(17) 0.04831(6) 0.0240(4) Uani 1 1 d . . .
C2 C 0.4319(2) 0.8003(2) 0.15619(7) 0.0189(4) Uani 1 1 d . . .
C7 C 0.3143(2) 1.00096(19) 0.10256(7) 0.0185(4) Uani 1 1 d . . .
C1 C 0.4583(2) 0.90938(19) 0.11590(7) 0.0160(4) Uani 1 1 d . . .
C12 C 0.5400(2) 0.5846(2) 0.31464(8) 0.0217(4) Uani 1 1 d . . .
C9 C 0.4274(2) 0.3943(2) 0.25096(8) 0.0235(4) Uani 1 1 d . . .
C6 C 0.1508(3) 0.9826(2) 0.12688(8) 0.0243(4) Uani 1 1 d . . .
H6 H 0.0548 1.0461 0.1171 0.029 Uiso 1 1 calc R U .
C18 C -0.1501(2) 1.4964(2) 0.06684(8) 0.0224(4) Uani 1 1 d . . .
H18 H -0.1685 1.5936 0.0842 0.027 Uiso 1 1 calc R U .
C10 C 0.4188(2) 0.2952(2) 0.29508(8) 0.0223(4) Uani 1 1 d . . .
C19 C -0.2910(2) 1.4172(2) 0.03664(7) 0.0186(4) Uani 1 1 d . . .
C11 C 0.5340(2) 0.4849(2) 0.35877(8) 0.0215(4) Uani 1 1 d . . .
C8 C 0.6316(2) 0.9240(2) 0.08756(8) 0.0219(4) Uani 1 1 d . . .
H8A H 0.7292 0.8922 0.1132 0.033 Uiso 1 1 calc R U .
H8B H 0.6530 1.0299 0.0784 0.033 Uiso 1 1 calc R U .
H8C H 0.6262 0.8595 0.0525 0.033 Uiso 1 1 calc R U .
C17 C 0.0161(3) 1.4335(2) 0.07147(8) 0.0240(4) Uani 1 1 d . . .
H17 H 0.1097 1.4899 0.0923 0.029 Uiso 1 1 calc R U .
C22 C -0.4756(3) 1.4779(2) 0.03042(8) 0.0224(4) Uani 1 1 d . . .
C3 C 0.2686(3) 0.7808(2) 0.18042(8) 0.0260(5) Uani 1 1 d . . .
H3 H 0.2530 0.7053 0.2073 0.031 Uiso 1 1 calc R U .
C20 C -0.2515(3) 1.2775(2) 0.01213(8) 0.0271(5) Uani 1 1 d . . .
H20 H -0.3422 1.2186 -0.0091 0.033 Uiso 1 1 calc R U .
C5 C 0.1288(3) 0.8717(2) 0.16534(8) 0.0285(5) Uani 1 1 d . . .
H5 H 0.0164 0.8577 0.1816 0.034 Uiso 1 1 calc R U .
C21 C -0.0820(3) 1.2235(2) 0.01837(8) 0.0286(5) Uani 1 1 d . . .
H21 H -0.0590 1.1279 0.0004 0.034 Uiso 1 1 calc R U .
C14 C 0.3501(3) 0.1344(2) 0.28500(10) 0.0353(5) Uani 1 1 d . . .
H14A H 0.3545 0.0834 0.3210 0.053 Uiso 1 1 calc R U .
H14B H 0.4246 0.0810 0.2581 0.053 Uiso 1 1 calc R U .
H14C H 0.2263 0.1337 0.2693 0.053 Uiso 1 1 calc R U .
C13 C 0.3669(3) 0.3468(2) 0.19099(9) 0.0374(5) Uani 1 1 d . . .
H13A H 0.2364 0.3330 0.1882 0.056 Uiso 1 1 calc R U .
H13B H 0.4217 0.2510 0.1800 0.056 Uiso 1 1 calc R U .
H13C H 0.4029 0.4252 0.1655 0.056 Uiso 1 1 calc R U .
C16 C 0.6017(3) 0.7471(2) 0.32434(9) 0.0360(5) Uani 1 1 d . . .
H16A H 0.5825 0.8003 0.2891 0.054 Uiso 1 1 calc R U .
H16B H 0.7293 0.7519 0.3360 0.054 Uiso 1 1 calc R U .
H16C H 0.5337 0.7955 0.3543 0.054 Uiso 1 1 calc R U .
C15 C 0.5958(3) 0.5323(3) 0.41833(8) 0.0353(5) Uani 1 1 d . . .
H15A H 0.5655 0.4518 0.4437 0.053 Uiso 1 1 calc R U .
H15B H 0.5369 0.6256 0.4300 0.053 Uiso 1 1 calc R U .
H15C H 0.7257 0.5508 0.4203 0.053 Uiso 1 1 calc R U .
C36 C -0.0173(3) 0.5367(2) 0.27882(9) 0.0338(5) Uani 1 1 d . . .
H36 H -0.0199 0.6069 0.2495 0.041 Uiso 1 1 calc R U .
C28 C -0.0771(3) 0.2835(2) 0.30995(9) 0.0324(5) Uani 1 1 d . . .
C30 C 0.0501(3) 0.4796(3) 0.37707(9) 0.0333(5) Uani 1 1 d . . .
C29 C -0.0122(3) 0.3309(2) 0.36401(10) 0.0362(5) Uani 1 1 d . . .
H29 H -0.0100 0.2602 0.3932 0.043 Uiso 1 1 calc R U .
C35 C 0.0481(3) 0.5857(2) 0.33284(9) 0.0319(5) Uani 1 1 d . . .
C23 C -0.0791(3) 0.3889(2) 0.26610(9) 0.0322(5) Uani 1 1 d . . .
C27 C -0.1424(3) 0.1313(3) 0.29517(12) 0.0517(7) Uani 1 1 d . U .
H27 H -0.1434 0.0581 0.3234 0.062 Uiso 1 1 calc R U .
C34 C 0.1089(3) 0.7379(3) 0.34688(12) 0.0523(7) Uani 1 1 d . U .
H34 H 0.1098 0.8096 0.3181 0.063 Uiso 1 1 calc R U .
C24 C -0.1466(3) 0.3390(3) 0.21061(10) 0.0533(7) Uani 1 1 d . U .
H24 H -0.1498 0.4092 0.1813 0.064 Uiso 1 1 calc R U .
C26 C -0.2029(3) 0.0915(3) 0.24087(16) 0.0681(10) Uani 1 1 d . U .
H26 H -0.2441 -0.0099 0.2317 0.082 Uiso 1 1 calc R U .
C32 C 0.1665(4) 0.6756(4) 0.44393(14) 0.0722(9) Uani 1 1 d . U .
H32 H 0.2061 0.7078 0.4816 0.087 Uiso 1 1 calc R U .
C31 C 0.1129(3) 0.5315(3) 0.43268(11) 0.0547(7) Uani 1 1 d . U .
H31 H 0.1167 0.4624 0.4624 0.066 Uiso 1 1 calc R U .
C25 C -0.2055(4) 0.1960(4) 0.19865(14) 0.0715(10) Uani 1 1 d . U .
H25 H -0.2492 0.1658 0.1612 0.086 Uiso 1 1 calc R U .
C33 C 0.1655(4) 0.7813(4) 0.40076(16) 0.0738(10) Uani 1 1 d . U .
H33 H 0.2047 0.8834 0.4096 0.089 Uiso 1 1 calc R U .
C38 C 0.6661(4) 0.9517(3) 0.48276(10) 0.0467(7) Uani 1 1 d . . .
C39 C 0.5909(4) 0.8911(3) 0.53001(10) 0.0520(8) Uani 1 1 d . . .
C37 C 0.5740(4) 1.0610(3) 0.45310(11) 0.0533(8) Uani 1 1 d . . .
O3 O 0.6308(4) 1.1261(3) 0.41344(11) 0.0312(7) Uani 0.5 1 d . . P
H3A H 0.5481 1.1737 0.3976 0.047 Uiso 0.5 1 calc R U P
O4 O 0.6636(4) 0.8006(3) 0.56187(12) 0.0341(7) Uani 0.5 1 d . . P
H4 H 0.5919 0.7745 0.5861 0.051 Uiso 0.5 1 calc R U P
C40 C 0.8215(5) 0.9156(4) 0.47039(16) 0.0224(8) Uani 0.5 1 d . . P
H40A H 0.9088 0.9616 0.4990 0.034 Uiso 0.5 1 calc R U P
H40B H 0.8466 0.9522 0.4329 0.034 Uiso 0.5 1 calc R U P
H40C H 0.8300 0.8049 0.4696 0.034 Uiso 0.5 1 calc R U P

loop_
_atom_site_aniso_label
_atom_site_aniso_U_11
_atom_site_aniso_U_22
_atom_site_aniso_U_33
_atom_site_aniso_U_23
_atom_site_aniso_U_13
_atom_site_aniso_U_12
O1 0.0271(8) 0.0322(8) 0.0304(8) 0.0176(6) 0.0052(6) 0.0128(6)
O2 0.0255(8) 0.0255(8) 0.0278(8) 0.0138(6) 0.0063(6) 0.0104(6)
N1 0.0294(9) 0.0199(9) 0.0225(9) 0.0059(7) -0.0016(7) 0.0030(7)
N2 0.0250(9) 0.0217(9) 0.0253(9) 0.0076(7) 0.0043(7) 0.0034(7)
N3 0.0237(9) 0.0231(9) 0.0261(9) 0.0089(7) -0.0007(7) 0.0061(7)
C2 0.0224(10) 0.0175(9) 0.0171(9) 0.0016(7) 0.0003(8) 0.0066(8)
C7 0.0255(10) 0.0161(9) 0.0140(9) 0.0016(7) 0.0002(8) 0.0037(8)
C1 0.0177(10) 0.0159(9) 0.0138(9) -0.0034(7) -0.0003(7) 0.0009(7)
C12 0.0223(10) 0.0191(10) 0.0237(11) 0.0012(8) 0.0001(8) 0.0030(8)
C9 0.0238(11) 0.0219(10) 0.0245(11) 0.0010(8) -0.0039(8) 0.0043(8)
C6 0.0216(10) 0.0253(11) 0.0275(11) 0.0056(8) 0.0051(8) 0.0090(8)
C18 0.0273(11) 0.0194(10) 0.0205(10) -0.0003(8) -0.0011(8) 0.0056(8)
C10 0.0192(10) 0.0207(10) 0.0274(11) 0.0011(8) 0.0019(8) 0.0026(8)
C19 0.0207(10) 0.0179(9) 0.0177(9) 0.0073(7) 0.0006(8) 0.0035(8)
C11 0.0202(10) 0.0223(10) 0.0223(10) 0.0017(8) 0.0018(8) 0.0042(8)
C8 0.0207(10) 0.0249(10) 0.0200(10) 0.0010(8) 0.0000(8) 0.0019(8)
C17 0.0228(11) 0.0258(11) 0.0232(10) 0.0041(8) -0.0047(8) 0.0023(8)
C22 0.0207(11) 0.0230(10) 0.0237(10) 0.0043(9) -0.0012(8) 0.0048(8)
C3 0.0288(11) 0.0247(11) 0.0266(11) 0.0123(8) 0.0091(9) 0.0055(8)
C20 0.0271(11) 0.0186(10) 0.0347(12) 0.0000(8) -0.0077(9) 0.0032(8)
C5 0.0233(11) 0.0315(11) 0.0328(12) 0.0096(9) 0.0106(9) 0.0063(9)
C21 0.0340(12) 0.0176(10) 0.0339(12) -0.0008(9) -0.0045(9) 0.0084(9)
C14 0.0358(13) 0.0202(11) 0.0498(14) 0.0020(10) 0.0038(11) -0.0015(9)
C13 0.0451(14) 0.0365(13) 0.0290(12) 0.0002(10) -0.0102(10) -0.0003(10)
C16 0.0460(14) 0.0202(11) 0.0412(13) -0.0022(9) 0.0011(11) -0.0012(10)
C15 0.0406(13) 0.0427(13) 0.0223(11) -0.0016(9) -0.0004(9) 0.0069(10)
C36 0.0341(12) 0.0356(13) 0.0330(12) 0.0038(10) 0.0144(10) -0.0029(10)
C28 0.0230(11) 0.0286(11) 0.0462(14) -0.0084(10) 0.0180(10) -0.0014(9)
C30 0.0233(11) 0.0448(14) 0.0316(12) -0.0085(10) 0.0051(9) 0.0048(10)
C29 0.0318(12) 0.0374(13) 0.0414(13) 0.0077(10) 0.0129(10) 0.0088(10)
C35 0.0246(11) 0.0304(12) 0.0406(13) -0.0081(10) 0.0120(10) -0.0033(9)
C23 0.0248(11) 0.0403(13) 0.0313(12) -0.0094(10) 0.0138(9) -0.0034(9)
C27 0.0382(14) 0.0312(13) 0.087(2) -0.0119(13) 0.0354(14) -0.0039(11)
C34 0.0435(15) 0.0355(14) 0.0771(19) -0.0170(13) 0.0221(13) -0.0140(11)
C24 0.0406(15) 0.0821(19) 0.0357(14) -0.0225(13) 0.0156(11) -0.0081(14)
C26 0.0373(15) 0.0555(18) 0.108(3) -0.0580(18) 0.0353(16) -0.0155(14)
C32 0.0426(17) 0.105(3) 0.063(2) -0.0479(19) -0.0057(15) -0.0048(17)
C31 0.0370(15) 0.085(2) 0.0403(15) -0.0157(14) -0.0037(11) 0.0096(14)
C25 0.0432(16) 0.095(2) 0.071(2) -0.0583(19) 0.0228(15) -0.0203(17)
C33 0.0505(18) 0.064(2) 0.102(3) -0.0536(19) 0.0206(17) -0.0259(15)
C38 0.0638(18) 0.0319(13) 0.0408(14) 0.0118(10) -0.0258(13) -0.0241(12)
C39 0.076(2) 0.0352(14) 0.0416(15) 0.0206(11) -0.0326(14) -0.0281(14)
C37 0.077(2) 0.0352(14) 0.0436(15) 0.0208(11) -0.0364(14) -0.0313(14)
O3 0.0363(17) 0.0365(17) 0.0238(15) 0.0182(13) 0.0096(13) 0.0101(13)
O4 0.0347(17) 0.0372(17) 0.0335(17) 0.0223(13) 0.0072(13) 0.0124(14)
C40 0.022(2) 0.024(2) 0.022(2) 0.0031(16) 0.0024(16) 0.0024(16)

loop_
_atom_type_symbol
_atom_type_description
_atom_type_scat_dispersion_real
_atom_type_scat_dispersion_imag
_atom_type_scat_source
C C 0.0033 0.0016 'International Tables Vol C Tables 4.2.6.8 and 6.1.1.4'
H H 0.0000 0.0000 'International Tables Vol C Tables 4.2.6.8 and 6.1.1.4'
N N 0.0061 0.0033 'International Tables Vol C Tables 4.2.6.8 and 6.1.1.4'
O O 0.0106 0.0060 'International Tables Vol C Tables 4.2.6.8 and 6.1.1.4'

loop_
_geom_angle_atom_site_label_1
_geom_angle_atom_site_label_2
_geom_angle_atom_site_label_3
_geom_angle
_geom_angle_site_symmetry_1
_geom_angle_site_symmetry_3
C2 O1 H1 109.5 . .
C7 O2 H2 109.5 . .
C9 N1 C12 119.47(16) . .
C11 N2 C10 119.66(16) . .
C17 N3 C21 116.19(16) . .
O1 C2 C3 121.62(16) . .
O1 C2 C1 116.86(16) . .
C3 C2 C1 121.52(16) . .
O2 C7 C6 121.81(16) . .
O2 C7 C1 116.43(15) . .
C6 C7 C1 121.75(16) . .
C7 C1 C2 116.99(16) . .
C7 C1 C8 121.76(16) . .
C2 C1 C8 121.23(16) . .
N1 C12 C11 120.32(16) . .
N1 C12 C16 117.37(16) . .
C11 C12 C16 122.30(17) . .
N1 C9 C10 120.27(17) . .
N1 C9 C13 117.79(17) . .
C10 C9 C13 121.94(17) . .
C5 C6 C7 119.53(17) . .
C5 C6 H6 120.2 . .
C7 C6 H6 120.2 . .
C17 C18 C19 119.92(17) . .
C17 C18 H18 120.0 . .
C19 C18 H18 120.0 . .
N2 C10 C9 120.22(17) . .
N2 C10 C14 118.03(17) . .
C9 C10 C14 121.74(17) . .
C20 C19 C18 116.12(17) . .
C20 C19 C22 121.09(17) . .
C18 C19 C22 122.79(16) . .
N2 C11 C12 119.99(16) . .
N2 C11 C15 118.11(17) . .
C12 C11 C15 121.89(17) . .
C1 C8 H8A 109.5 . .
C1 C8 H8B 109.5 . .
H8A C8 H8B 109.5 . .
C1 C8 H8C 109.5 . .
H8A C8 H8C 109.5 . .
H8B C8 H8C 109.5 . .
N3 C17 C18 123.70(18) . .
N3 C17 H17 118.1 . .
C18 C17 H17 118.1 . .
C19 C22 C22 112.5(2) . 2_485
C19 C22 H22A 108.0(11) . .
C22 C22 H22A 108.8(10) 2_485 .
C19 C22 H22B 110.0(11) . .
C22 C22 H22B 109.4(11) 2_485 .
H22A C22 H22B 108.1(15) . .
C5 C3 C2 119.67(17) . .
C5 C3 H3 120.2 . .
C2 C3 H3 120.2 . .
C21 C20 C19 120.31(18) . .
C21 C20 H20 119.8 . .
C19 C20 H20 119.8 . .
C6 C5 C3 120.50(18) . .
C6 C5 H5 119.7 . .
C3 C5 H5 119.7 . .
N3 C21 C20 123.73(18) . .
N3 C21 H21 118.1 . .
C20 C21 H21 118.1 . .
C10 C14 H14A 109.5 . .
C10 C14 H14B 109.5 . .
H14A C14 H14B 109.5 . .
C10 C14 H14C 109.5 . .
H14A C14 H14C 109.5 . .
H14B C14 H14C 109.5 . .
C9 C13 H13A 109.5 . .
C9 C13 H13B 109.5 . .
H13A C13 H13B 109.5 . .
C9 C13 H13C 109.5 . .
H13A C13 H13C 109.5 . .
H13B C13 H13C 109.5 . .
C12 C16 H16A 109.5 . .
C12 C16 H16B 109.5 . .
H16A C16 H16B 109.5 . .
C12 C16 H16C 109.5 . .
H16A C16 H16C 109.5 . .
H16B C16 H16C 109.5 . .
C11 C15 H15A 109.5 . .
C11 C15 H15B 109.5 . .
H15A C15 H15B 109.5 . .
C11 C15 H15C 109.5 . .
H15A C15 H15C 109.5 . .
H15B C15 H15C 109.5 . .
C35 C36 C23 122.3(2) . .
C35 C36 H36 118.9 . .
C23 C36 H36 118.9 . .
C29 C28 C23 119.10(19) . .
C29 C28 C27 123.3(2) . .
C23 C28 C27 117.6(2) . .
C29 C30 C31 122.8(2) . .
C29 C30 C35 118.86(19) . .
C31 C30 C35 118.3(2) . .
C28 C29 C30 122.0(2) . .
C28 C29 H29 119.0 . .
C30 C29 H29 119.0 . .
C36 C35 C34 123.0(2) . .
C36 C35 C30 118.58(19) . .
C34 C35 C30 118.4(2) . .
C36 C23 C28 119.17(19) . .
C36 C23 C24 122.1(2) . .
C28 C23 C24 118.7(2) . .
C26 C27 C28 120.4(3) . .
C26 C27 H27 119.8 . .
C28 C27 H27 119.8 . .
C33 C34 C35 120.7(3) . .
C33 C34 H34 119.7 . .
C35 C34 H34 119.7 . .
C25 C24 C23 121.8(3) . .
C25 C24 H24 119.1 . .
C23 C24 H24 119.1 . .
C27 C26 C25 121.4(2) . .
C27 C26 H26 119.3 . .
C25 C26 H26 119.3 . .
C31 C32 C33 121.2(3) . .
C31 C32 H32 119.4 . .
C33 C32 H32 119.4 . .
C32 C31 C30 121.1(3) . .
C32 C31 H31 119.4 . .
C30 C31 H31 119.4 . .
C24 C25 C26 120.2(3) . .
C24 C25 H25 119.9 . .
C26 C25 H25 119.9 . .
C34 C33 C32 120.3(3) . .
C34 C33 H33 119.8 . .
C32 C33 H33 119.8 . .
C40 C38 C37 121.1(3) . .
C40 C38 C39 119.4(3) . .
C37 C38 C39 119.2(3) . .
O4 C39 C37 114.3(3) . 2_676
O4 C39 C38 125.5(3) . .
C37 C39 C38 120.1(2) 2_676 .
O3 C37 C39 114.6(3) . 2_676
O3 C37 C38 124.6(3) . .
C39 C37 C38 120.7(2) 2_676 .
C37 O3 H3A 109.5 . .
C39 O4 H4 109.5 . .
C38 C40 H40A 109.5 . .
C38 C40 H40B 109.5 . .
H40A C40 H40B 109.5 . .
C38 C40 H40C 109.5 . .
H40A C40 H40C 109.5 . .
H40B C40 H40C 109.5 . .

loop_
_geom_bond_atom_site_label_1
_geom_bond_atom_site_label_2
_geom_bond_distance
_geom_bond_site_symmetry_2
O1 C2 1.368(2) .
O1 H1 0.8400 .
O2 C7 1.366(2) .
O2 H2 0.8400 .
N1 C9 1.336(2) .
N1 C12 1.339(2) .
N2 C11 1.337(2) .
N2 C10 1.338(2) .
N3 C17 1.333(2) .
N3 C21 1.340(2) .
C2 C3 1.387(3) .
C2 C1 1.401(2) .
C7 C6 1.387(3) .
C7 C1 1.398(2) .
C1 C8 1.496(2) .
C12 C11 1.396(2) .
C12 C16 1.498(3) .
C9 C10 1.394(3) .
C9 C13 1.499(3) .
C6 C5 1.378(3) .
C6 H6 0.9500 .
C18 C17 1.379(3) .
C18 C19 1.394(3) .
C18 H18 0.9500 .
C10 C14 1.500(3) .
C19 C20 1.383(3) .
C19 C22 1.500(3) .
C11 C15 1.493(3) .
C8 H8A 0.9800 .
C8 H8B 0.9800 .
C8 H8C 0.9800 .
C17 H17 0.9500 .
C22 C22 1.533(4) 2_485
C22 H22A 1.02(2) .
C22 H22B 0.99(2) .
C3 C5 1.379(3) .
C3 H3 0.9500 .
C20 C21 1.372(3) .
C20 H20 0.9500 .
C5 H5 0.9500 .
C21 H21 0.9500 .
C14 H14A 0.9800 .
C14 H14B 0.9800 .
C14 H14C 0.9800 .
C13 H13A 0.9800 .
C13 H13B 0.9800 .
C13 H13C 0.9800 .
C16 H16A 0.9800 .
C16 H16B 0.9800 .
C16 H16C 0.9800 .
C15 H15A 0.9800 .
C15 H15B 0.9800 .
C15 H15C 0.9800 .
C36 C35 1.386(3) .
C36 C23 1.386(3) .
C36 H36 0.9500 .
C28 C29 1.382(3) .
C28 C23 1.423(3) .
C28 C27 1.437(3) .
C30 C29 1.395(3) .
C30 C31 1.421(3) .
C30 C35 1.435(3) .
C29 H29 0.9500 .
C35 C34 1.424(3) .
C23 C24 1.423(3) .
C27 C26 1.362(4) .
C27 H27 0.9500 .
C34 C33 1.353(4) .
C34 H34 0.9500 .
C24 C25 1.338(4) .
C24 H24 0.9500 .
C26 C25 1.389(4) .
C26 H26 0.9500 .
C32 C31 1.333(4) .
C32 C33 1.413(5) .
C32 H32 0.9500 .
C31 H31 0.9500 .
C25 H25 0.9500 .
C33 H33 0.9500 .
C38 C40 1.261(4) .
C38 C37 1.396(3) .
C38 C39 1.396(3) .
C39 O4 1.240(3) .
C39 C37 1.389(4) 2_676
C37 O3 1.211(3) .
C37 C39 1.388(4) 2_676
O3 H3A 0.8400 .
O4 H4 0.8400 .
C40 H40A 0.9800 .
C40 H40B 0.9800 .
C40 H40C 0.9800 .
